data_7206426
loop_
_publ_author_name
'Duong, Adam'
'Maris, Thierry'
'Wuest, James D.'

_publ_section_title
;
 Engineering homologous molecular organization in 2D and 3D.
 Cocrystallization of aminoazines and alkanecarboxylic acids
;
_journal_issue 18
_journal_name_full CrystEngComm
_journal_page_first 5571
_journal_paper_doi 10.1039/c1ce05445g
_journal_volume 13
_journal_year 2011
_chemical_formula_sum 'C22 H41 N3 O4'
_chemical_formula_weight 411.58
_chemical_name_systematic
;
?
;
_space_group_IT_number 7
_symmetry_space_group_name_Hall 'P -2yc'
_symmetry_space_group_name_H-M 'P 1 c 1'
_atom_sites_solution_hydrogens geom
_atom_sites_solution_primary direct
_atom_sites_solution_secondary difmap
_audit_creation_method SHELXL-97
_cell_angle_alpha 90.00
_cell_angle_beta 96.158(9)
_cell_angle_gamma 90.00
_cell_formula_units_Z 2
_cell_length_a 5.4040(7)
_cell_length_b 5.4119(8)
_cell_length_c 40.042(7)
_cell_measurement_temperature 296(2)
_cell_volume 1164.3(3)
_computing_structure_refinement 'SHELXL-97 (Sheldrick, 2008)'
_computing_structure_solution 'SHELXS-97 (Sheldrick, 2008)'
_diffrn_ambient_temperature 296(2)
_diffrn_measured_fraction_theta_full 0.958
_diffrn_measured_fraction_theta_max 0.958
_diffrn_radiation_monochromator graphite
_diffrn_radiation_source 'fine-focus sealed tube'
_diffrn_radiation_type CuK\a
_diffrn_radiation_wavelength 1.54178
_diffrn_reflns_av_R_equivalents 0.0811
_diffrn_reflns_av_sigmaI/netI 0.1028
_diffrn_reflns_limit_h_max 6
_diffrn_reflns_limit_h_min -6
_diffrn_reflns_limit_k_max 6
_diffrn_reflns_limit_k_min -6
_diffrn_reflns_limit_l_max 49
_diffrn_reflns_limit_l_min -48
_diffrn_reflns_number 12526
_diffrn_reflns_theta_full 73.23
_diffrn_reflns_theta_max 73.23
_diffrn_reflns_theta_min 2.22
_exptl_absorpt_coefficient_mu 0.642
_exptl_absorpt_correction_T_max 0.9098
_exptl_absorpt_correction_T_min 0.8306
_exptl_crystal_density_diffrn 1.174
_exptl_crystal_density_method 'not measured'
_exptl_crystal_F_000 452
_exptl_crystal_size_max 0.30
_exptl_crystal_size_mid 0.15
_exptl_crystal_size_min 0.15
_refine_diff_density_max 0.432
_refine_diff_density_min -0.434
_refine_diff_density_rms 0.085
_refine_ls_abs_structure_details 'Flack H D (1983), Acta Cryst. A39, 876-881'
_refine_ls_abs_structure_Flack 0.2(8)
_refine_ls_extinction_method none
_refine_ls_goodness_of_fit_ref 1.074
_refine_ls_hydrogen_treatment mixed
_refine_ls_matrix_type full
_refine_ls_number_parameters 264
_refine_ls_number_reflns 4236
_refine_ls_number_restraints 57
_refine_ls_restrained_S_all 1.067
_refine_ls_R_factor_all 0.1601
_refine_ls_R_factor_gt 0.1129
_refine_ls_shift/su_max 0.049
_refine_ls_shift/su_mean 0.011
_refine_ls_structure_factor_coef Fsqd
_refine_ls_weighting_details 'calc w=1/[\s^2^(Fo^2^)+(0.1447P)^2^+2.4824P] where P=(Fo^2^+2Fc^2^)/3'
_refine_ls_weighting_scheme calc
_refine_ls_wR_factor_gt 0.3017
_refine_ls_wR_factor_ref 0.3339
_reflns_number_gt 2454
_reflns_number_total 4236
_reflns_threshold_expression >2sigma(I)
_cod_data_source_file c1ce05445g.txt
_cod_data_source_block adam30
_cod_database_code 7206426

loop_
_symmetry_equiv_pos_as_xyz
'x, y, z'
'x, -y, z+1/2'

loop_
_atom_site_label
_atom_site_type_symbol
_atom_site_fract_x
_atom_site_fract_y
_atom_site_fract_z
_atom_site_U_iso_or_equiv
_atom_site_adp_type
_atom_site_occupancy
_atom_site_symmetry_multiplicity
_atom_site_calc_flag
_atom_site_refinement_flags
N1 N 0.2033(13) 0.2693(13) 0.6853(2) 0.0538(18) Uani 1 1 d U
H1D H 0.2063 0.1544 0.7009 0.065 Uiso 1 1 d R
H1E H 0.0797 0.2732 0.6690 0.065 Uiso 1 1 d R
N2 N 0.3491(11) 0.6171(12) 0.66112(18) 0.0451(14) Uani 1 1 d U
C22 C 0.7240(14) 0.7951(14) 0.6853(2) 0.0498(19) Uani 1 1 d U
H22 H 0.8440 0.9185 0.6856 0.060 Uiso 1 1 calc R
N4 N 0.5664(12) 0.4344(11) 0.70968(18) 0.0450(14) Uani 1 1 d U
C19 C 0.5215(14) 0.7878(13) 0.6618(2) 0.0458(16) Uani 1 1 d U
H19 H 0.5052 0.9103 0.6454 0.055 Uiso 1 1 calc R
C20 C 0.7381(15) 0.6028(14) 0.7091(2) 0.0505(18) Uani 1 1 d U
H20 H 0.8762 0.5954 0.7250 0.061 Uiso 1 1 calc R
C21 C 0.3769(13) 0.4409(13) 0.6856(2) 0.0416(15) Uani 1 1 d U
O1 O -0.1905(10) 0.2818(10) 0.63157(16) 0.0548(14) Uani 1 1 d U
O2 O -0.0348(10) 0.6243(10) 0.61121(16) 0.0516(14) Uani 1 1 d U
H2C H 0.0805 0.5992 0.6268 0.062 Uiso 1 1 d R
C1 C -1.6473(16) -0.3212(14) 0.4651(2) 0.053(2) Uani 1 1 d U
H1A H -1.5608 -0.4738 0.4625 0.079 Uiso 1 1 calc R
H1B H -1.7591 -0.2899 0.4453 0.079 Uiso 1 1 calc R
H1C H -1.7402 -0.3324 0.4842 0.079 Uiso 1 1 calc R
C2 C -1.4610(17) -0.1122(16) 0.4704(2) 0.055(2) Uani 1 1 d U
H2A H -1.3622 -0.1084 0.4515 0.066 Uiso 1 1 calc R
H2B H -1.5509 0.0429 0.4705 0.066 Uiso 1 1 calc R
C3 C -1.2899(14) -0.1313(14) 0.5020(2) 0.0488(18) Uani 1 1 d U
H3A H -1.1947 -0.2828 0.5014 0.059 Uiso 1 1 calc R
H3B H -1.3896 -0.1442 0.5207 0.059 Uiso 1 1 calc R
C4 C -1.1095(15) 0.0826(15) 0.5088(2) 0.0497(18) Uani 1 1 d U
H4A H -1.0086 0.0956 0.4902 0.060 Uiso 1 1 calc R
H4B H -1.2040 0.2346 0.5096 0.060 Uiso 1 1 calc R
C5 C -0.9403(16) 0.0582(15) 0.5409(2) 0.0497(17) Uani 1 1 d U
H5A H -0.8474 -0.0948 0.5404 0.060 Uiso 1 1 calc R
H5B H -1.0405 0.0489 0.5596 0.060 Uiso 1 1 calc R
C6 C -0.7579(14) 0.2727(16) 0.5468(2) 0.0485(18) Uani 1 1 d U
H6A H -0.6651 0.2863 0.5275 0.058 Uiso 1 1 calc R
H6B H -0.8525 0.4241 0.5481 0.058 Uiso 1 1 calc R
C7 C -0.5744(14) 0.2529(15) 0.5781(2) 0.0484(18) Uani 1 1 d U
H7A H -0.6659 0.2393 0.5975 0.058 Uiso 1 1 calc R
H7B H -0.4773 0.1031 0.5768 0.058 Uiso 1 1 calc R
C8 C -0.4017(14) 0.4684(15) 0.5827(2) 0.0490(17) Uani 1 1 d U
H8A H -0.3276 0.4941 0.5620 0.059 Uiso 1 1 calc R
H8B H -0.4986 0.6145 0.5866 0.059 Uiso 1 1 calc R
C9 C -0.1990(15) 0.4458(16) 0.6105(2) 0.0507(17) Uani 1 1 d U
O3 O 0.2612(10) -0.0796(12) 0.73930(16) 0.0581(16) Uani 1 1 d U
O4 O 0.6203(10) 0.0938(10) 0.75974(15) 0.0536(14) Uani 1 1 d U
H4C H 0.5930 0.1823 0.7425 0.064 Uiso 1 1 d R
C10 C -0.1963(17) -1.3819(19) 0.9092(2) 0.061(2) Uani 1 1 d U
H10A H -0.3457 -1.2882 0.9106 0.091 Uiso 1 1 calc R
H10B H -0.1514 -1.4659 0.9301 0.091 Uiso 1 1 calc R
H10C H -0.2242 -1.5009 0.8914 0.091 Uiso 1 1 calc R
C11 C 0.0106(15) -1.2107(16) 0.9021(2) 0.0529(19) Uani 1 1 d U
H11A H 0.1614 -1.3066 0.9012 0.063 Uiso 1 1 calc R
H11B H 0.0404 -1.0943 0.9205 0.063 Uiso 1 1 calc R
C12 C -0.0413(14) -1.0690(17) 0.8698(2) 0.0502(18) Uani 1 1 d U
H12A H -0.1901 -0.9704 0.8709 0.060 Uiso 1 1 calc R
H12B H -0.0750 -1.1855 0.8515 0.060 Uiso 1 1 calc R
C13 C 0.1682(14) -0.9008(16) 0.8621(2) 0.0489(18) Uani 1 1 d U
H13A H 0.3145 -1.0009 0.8600 0.059 Uiso 1 1 calc R
H13B H 0.2076 -0.7905 0.8811 0.059 Uiso 1 1 calc R
C14 C 0.1144(15) -0.7455(15) 0.8304(2) 0.0507(18) Uani 1 1 d U
H14A H 0.0795 -0.8550 0.8113 0.061 Uiso 1 1 calc R
H14B H -0.0334 -0.6469 0.8323 0.061 Uiso 1 1 calc R
C15 C 0.3224(14) -0.5789(16) 0.8241(2) 0.0496(18) Uani 1 1 d U
H15A H 0.4688 -0.6787 0.8219 0.059 Uiso 1 1 calc R
H15B H 0.3596 -0.4732 0.8436 0.059 Uiso 1 1 calc R
C16 C 0.2741(15) -0.4177(16) 0.7933(2) 0.0511(18) Uani 1 1 d U
H16A H 0.2406 -0.5225 0.7737 0.061 Uiso 1 1 calc R
H16B H 0.1265 -0.3189 0.7953 0.061 Uiso 1 1 calc R
C17 C 0.4868(15) -0.2487(15) 0.7881(2) 0.0489(17) Uani 1 1 d U
H17A H 0.5304 -0.1566 0.8087 0.059 Uiso 1 1 calc R
H17B H 0.6296 -0.3490 0.7842 0.059 Uiso 1 1 calc R
C18 C 0.4399(14) -0.0702(14) 0.7600(2) 0.0447(15) Uani 1 1 d U

loop_
_atom_site_aniso_label
_atom_site_aniso_U_11
_atom_site_aniso_U_22
_atom_site_aniso_U_33
_atom_site_aniso_U_23
_atom_site_aniso_U_13
_atom_site_aniso_U_12
N1 0.045(3) 0.039(3) 0.075(5) 0.010(3) -0.007(3) -0.015(3)
N2 0.033(3) 0.039(3) 0.063(4) 0.003(2) 0.005(2) -0.009(2)
C22 0.031(3) 0.025(3) 0.094(6) -0.001(3) 0.009(3) -0.009(3)
N4 0.040(3) 0.025(3) 0.068(4) 0.000(2) 0.000(2) -0.008(2)
C19 0.037(3) 0.019(3) 0.082(5) -0.005(3) 0.010(3) -0.001(2)
C20 0.041(4) 0.035(4) 0.075(5) -0.004(3) 0.004(3) -0.013(3)
C21 0.031(3) 0.023(3) 0.070(4) -0.002(2) 0.004(2) 0.000(2)
O1 0.045(3) 0.036(3) 0.082(4) 0.006(2) 0.002(3) -0.005(2)
O2 0.038(3) 0.040(3) 0.077(4) 0.003(3) 0.006(2) -0.006(2)
C1 0.048(4) 0.029(4) 0.081(6) 0.000(4) 0.006(3) -0.007(3)
C2 0.057(5) 0.036(4) 0.071(5) 0.004(4) 0.005(3) -0.015(3)
C3 0.036(4) 0.026(3) 0.085(5) 0.000(3) 0.003(3) 0.006(2)
C4 0.044(4) 0.030(4) 0.074(5) 0.003(3) 0.003(3) -0.001(3)
C5 0.042(4) 0.036(4) 0.071(5) 0.004(3) 0.005(3) -0.001(3)
C6 0.037(4) 0.036(4) 0.073(5) 0.001(3) 0.007(3) 0.001(3)
C7 0.035(4) 0.035(4) 0.075(5) 0.010(3) 0.007(2) -0.004(3)
C8 0.033(3) 0.036(4) 0.078(5) 0.004(3) 0.009(2) -0.003(3)
C9 0.040(4) 0.038(4) 0.074(5) 0.002(3) 0.008(2) -0.005(3)
O3 0.040(3) 0.062(4) 0.070(4) 0.012(3) -0.002(2) -0.012(3)
O4 0.048(3) 0.043(3) 0.068(4) 0.002(2) -0.005(3) -0.009(2)
C10 0.053(5) 0.058(5) 0.073(6) 0.001(4) 0.013(4) -0.007(4)
C11 0.036(4) 0.050(5) 0.072(5) 0.005(3) 0.006(3) 0.005(3)
C12 0.033(3) 0.050(5) 0.067(4) 0.001(3) 0.004(3) 0.001(3)
C13 0.034(4) 0.042(4) 0.070(5) 0.000(3) 0.003(3) 0.002(3)
C14 0.045(4) 0.031(4) 0.075(5) -0.001(3) -0.001(3) 0.000(3)
C15 0.034(3) 0.037(4) 0.077(5) 0.004(3) 0.003(3) 0.007(3)
C16 0.042(4) 0.042(4) 0.068(4) 0.000(3) 0.001(3) -0.002(3)
C17 0.044(4) 0.031(4) 0.070(5) -0.002(3) -0.002(3) 0.000(3)
C18 0.039(3) 0.031(3) 0.062(4) -0.007(2) 0.002(2) 0.002(2)

loop_
_atom_type_symbol
_atom_type_description
_atom_type_scat_dispersion_real
_atom_type_scat_dispersion_imag
_atom_type_scat_source
C C 0.0181 0.0091 'International Tables Vol C Tables 4.2.6.8 and 6.1.1.4'
H H 0.0000 0.0000 'International Tables Vol C Tables 4.2.6.8 and 6.1.1.4'
N N 0.0311 0.0180 'International Tables Vol C Tables 4.2.6.8 and 6.1.1.4'
O O 0.0492 0.0322 'International Tables Vol C Tables 4.2.6.8 and 6.1.1.4'

loop_
_geom_angle_atom_site_label_1
_geom_angle_atom_site_label_2
_geom_angle_atom_site_label_3
_geom_angle
C21 N1 H1D 122.2
C21 N1 H1E 118.1
H1D N1 H1E 119.8
C19 N2 C21 117.1(7)
C19 C22 C20 115.2(7)
C19 C22 H22 122.4
C20 C22 H22 122.4
C20 N4 C21 117.6(7)
N2 C19 C22 123.4(8)
N2 C19 H19 118.3
C22 C19 H19 118.3
N4 C20 C22 122.9(8)
N4 C20 H20 118.6
C22 C20 H20 118.5
N1 C21 N4 118.6(7)
N1 C21 N2 117.6(7)
N4 C21 N2 123.8(7)
C9 O2 H2C 110.1
C2 C1 H1A 109.5
C2 C1 H1B 109.5
H1A C1 H1B 109.5
C2 C1 H1C 109.5
H1A C1 H1C 109.5
H1B C1 H1C 109.5
C3 C2 C1 114.1(7)
C3 C2 H2A 108.7
C1 C2 H2A 108.7
C3 C2 H2B 108.7
C1 C2 H2B 108.7
H2A C2 H2B 107.6
C2 C3 C4 115.2(7)
C2 C3 H3A 108.5
C4 C3 H3A 108.5
C2 C3 H3B 108.5
C4 C3 H3B 108.5
H3A C3 H3B 107.5
C5 C4 C3 113.9(7)
C5 C4 H4A 108.8
C3 C4 H4A 108.8
C5 C4 H4B 108.8
C3 C4 H4B 108.8
H4A C4 H4B 107.7
C4 C5 C6 112.9(7)
C4 C5 H5A 109.0
C6 C5 H5A 109.0
C4 C5 H5B 109.0
C6 C5 H5B 109.0
H5A C5 H5B 107.8
C7 C6 C5 115.4(7)
C7 C6 H6A 108.4
C5 C6 H6A 108.4
C7 C6 H6B 108.4
C5 C6 H6B 108.4
H6A C6 H6B 107.5
C8 C7 C6 113.1(7)
C8 C7 H7A 108.9
C6 C7 H7A 108.9
C8 C7 H7B 109.0
C6 C7 H7B 109.0
H7A C7 H7B 107.8
C9 C8 C7 115.5(7)
C9 C8 H8A 108.4
C7 C8 H8A 108.4
C9 C8 H8B 108.4
C7 C8 H8B 108.4
H8A C8 H8B 107.5
O1 C9 O2 123.0(8)
O1 C9 C8 123.3(8)
O2 C9 C8 113.6(8)
C18 O4 H4C 109.1
C11 C10 H10A 109.5
C11 C10 H10B 109.5
H10A C10 H10B 109.5
C11 C10 H10C 109.5
H10A C10 H10C 109.5
H10B C10 H10C 109.5
C10 C11 C12 113.8(7)
C10 C11 H11A 108.8
C12 C11 H11A 108.8
C10 C11 H11B 108.8
C12 C11 H11B 108.8
H11A C11 H11B 107.7
C11 C12 C13 114.1(7)
C11 C12 H12A 108.7
C13 C12 H12A 108.7
C11 C12 H12B 108.7
C13 C12 H12B 108.7
H12A C12 H12B 107.6
C12 C13 C14 115.0(6)
C12 C13 H13A 108.5
C14 C13 H13A 108.5
C12 C13 H13B 108.5
C14 C13 H13B 108.5
H13A C13 H13B 107.5
C15 C14 C13 113.3(7)
C15 C14 H14A 108.9
C13 C14 H14A 108.9
C15 C14 H14B 108.9
C13 C14 H14B 108.9
H14A C14 H14B 107.7
C14 C15 C16 115.0(7)
C14 C15 H15A 108.5
C16 C15 H15A 108.5
C14 C15 H15B 108.5
C16 C15 H15B 108.5
H15A C15 H15B 107.5
C17 C16 C15 113.4(7)
C17 C16 H16A 108.9
C15 C16 H16A 108.9
C17 C16 H16B 108.9
C15 C16 H16B 108.9
H16A C16 H16B 107.7
C18 C17 C16 115.5(7)
C18 C17 H17A 108.4
C16 C17 H17A 108.4
C18 C17 H17B 108.4
C16 C17 H17B 108.4
H17A C17 H17B 107.5
O3 C18 O4 124.1(8)
O3 C18 C17 123.6(8)
O4 C18 C17 112.3(7)

loop_
_geom_bond_atom_site_label_1
_geom_bond_atom_site_label_2
_geom_bond_distance
N1 C21 1.319(9)
N1 H1D 0.8796
N1 H1E 0.8832
N2 C19 1.310(10)
N2 C21 1.364(10)
C22 C19 1.365(12)
C22 C20 1.407(12)
C22 H22 0.9300
N4 C20 1.303(10)
N4 C21 1.330(10)
C19 H19 0.9300
C20 H20 0.9300
O1 C9 1.222(10)
O2 C9 1.310(9)
O2 H2C 0.8430
C1 C2 1.514(11)
C1 H1A 0.9600
C1 H1B 0.9600
C1 H1C 0.9600
C2 C3 1.491(12)
C2 H2A 0.9700
C2 H2B 0.9700
C3 C4 1.519(11)
C3 H3A 0.9700
C3 H3B 0.9700
C4 C5 1.502(12)
C4 H4A 0.9700
C4 H4B 0.9700
C5 C6 1.525(11)
C5 H5A 0.9700
C5 H5B 0.9700
C6 C7 1.515(11)
C6 H6A 0.9700
C6 H6B 0.9700
C7 C8 1.493(11)
C7 H7A 0.9700
C7 H7B 0.9700
C8 C9 1.480(12)
C8 H8A 0.9700
C8 H8B 0.9700
O3 C18 1.205(9)
O4 C18 1.319(10)
O4 H4C 0.8392
C10 C11 1.503(12)
C10 H10A 0.9600
C10 H10B 0.9600
C10 H10C 0.9600
C11 C12 1.502(12)
C11 H11A 0.9700
C11 H11B 0.9700
C12 C13 1.510(11)
C12 H12A 0.9700
C12 H12B 0.9700
C13 C14 1.525(11)
C13 H13A 0.9700
C13 H13B 0.9700
C14 C15 1.483(11)
C14 H14A 0.9700
C14 H14B 0.9700
C15 C16 1.510(12)
C15 H15A 0.9700
C15 H15B 0.9700
C16 C17 1.500(11)
C16 H16A 0.9700
C16 H16B 0.9700
C17 C18 1.484(11)
C17 H17A 0.9700
C17 H17B 0.9700

loop_
_geom_hbond_atom_site_label_D
_geom_hbond_atom_site_label_H
_geom_hbond_atom_site_label_A
_geom_hbond_distance_DH
_geom_hbond_distance_HA
_geom_hbond_distance_DA
_geom_hbond_angle_DHA
N1 H1E O1 0.88 1.98 2.860(10) 178.5
N1 H1D O3 0.88 1.99 2.863(10) 171.0
O2 H2C N2 0.84 1.89 2.722(9) 167.7
O4 H4C N4 0.84 1.89 2.716(9) 167.7

loop_
_geom_torsion_atom_site_label_1
_geom_torsion_atom_site_label_2
_geom_torsion_atom_site_label_3
_geom_torsion_atom_site_label_4
_geom_torsion
C21 N2 C19 C22 0.5(12)
C20 C22 C19 N2 0.7(12)
C21 N4 C20 C22 3.4(12)
C19 C22 C20 N4 -2.7(13)
C20 N4 C21 N1 178.6(8)
C20 N4 C21 N2 -2.1(12)
C19 N2 C21 N1 179.5(7)
C19 N2 C21 N4 0.2(12)
C1 C2 C3 C4 -177.1(8)
C2 C3 C4 C5 179.9(8)
C3 C4 C5 C6 178.9(7)
C4 C5 C6 C7 -177.4(7)
C5 C6 C7 C8 -179.6(7)
C6 C7 C8 C9 -173.0(7)
C7 C8 C9 O1 -10.5(13)
C7 C8 C9 O2 172.2(7)
C10 C11 C12 C13 -178.7(8)
C11 C12 C13 C14 -177.1(7)
C12 C13 C14 C15 178.7(7)
C13 C14 C15 C16 -178.7(7)
C14 C15 C16 C17 179.0(8)
C15 C16 C17 C18 -174.6(7)
C16 C17 C18 O3 -10.8(12)
C16 C17 C18 O4 171.4(7)
